data_4020730
loop_
_publ_author_name
'Neeladri Das'
'Peter J. Stang'
'Atta M. Arif'
'Charles F. Campana'

_publ_section_title
;
 Synthesis and Structural Characterization of
 Carborane-Containing Neutral, Self-Assembled
 Pt-Metallacycles
;
_journal_name_full 'Journal of Organic Chemistry'
_journal_page_first 10440
_journal_page_last 10446
_journal_paper_doi 10.1021/jo0517085
_journal_volume 70
_journal_year 2005
_chemical_formula_moiety 'C84 H156 b20 O8 P8 Pt4,2(C3 H6 O)'
_chemical_formula_sum 'C90 H168 B20 O10 P8 Pt4'
_chemical_formula_weight 2654.56
_space_group_IT_number 14
_symmetry_cell_setting monoclinic
_symmetry_space_group_name_Hall '-P 2yn'
_symmetry_space_group_name_H-M 'P 1 21/n 1'
_cell_angle_alpha 90.00
_cell_angle_beta 99.0506(8)
_cell_angle_gamma 90.00
_cell_formula_units_Z 4
_cell_length_a 20.1146(3)
_cell_length_b 25.0555(4)
_cell_length_c 22.5939(3)
_cell_measurement_temperature 150(1)
_cell_volume 11245.1(3)
_diffrn_ambient_temperature 150(1)
_exptl_crystal_density_diffrn 1.568
_cod_depositor_comments
;
The following automatic conversions were performed:
'_symmetry_cell_setting' value 'Monoclinic' changed to 'monoclinic'
according to '/home/saulius/struct/CIF-dictionaries/cif_core.dic'
dictionary named 'cif_core.dic' version 2.4.1 from 2010-06-29.

Automatic conversion script
Id: cif_fix_enum 1527 2010-12-29 10:47:43Z saulius 
;
_cod_original_sg_symbol_H-M 'P 21/n'
_cod_database_code 4020730

loop_
_symmetry_equiv_pos_as_xyz
'x, y, z'
'-x+1/2, y+1/2, -z+1/2'
'-x, -y, -z'
'x-1/2, -y-1/2, z-1/2'

loop_
_atom_site_label
_atom_site_type_symbol
_atom_site_fract_x
_atom_site_fract_y
_atom_site_fract_z
_atom_site_U_iso_or_equiv
_atom_site_adp_type
_atom_site_occupancy
_atom_site_symmetry_multiplicity
_atom_site_calc_flag
_atom_site_refinement_flags
_atom_site_disorder_assembly
_atom_site_disorder_group
Pt1 Pt 0.753739(12) 0.589176(11) 0.168106(11) 0.02905(7) Uani 1 1 d . A .
Pt2 Pt 0.720088(11) 0.384445(10) 0.106183(10) 0.02246(6) Uani 1 1 d . A .
Pt3 Pt 0.287354(11) 0.375157(10) 0.393153(10) 0.02263(6) Uani 1 1 d . . .
Pt4 Pt 0.240848(11) 0.578663(10) 0.338322(11) 0.02575(7) Uani 1 1 d . A .
P1 P 0.73448(9) 0.64369(8) 0.08436(9) 0.0374(4) Uani 1 1 d . . .
P2 P 0.77614(8) 0.54177(8) 0.25615(8) 0.0343(4) Uani 1 1 d . . .
P3 P 0.64532(8) 0.41993(7) 0.02983(7) 0.0274(4) Uani 1 1 d . . .
P4 P 0.79363(8) 0.33656(7) 0.17546(7) 0.0272(4) Uani 1 1 d . . .
P5 P 0.36040(8) 0.41244(7) 0.46957(7) 0.0279(4) Uani 1 1 d . . .
P6 P 0.21695(8) 0.32568(7) 0.32346(7) 0.0264(4) Uani 1 1 d . . .
P7 P 0.26495(9) 0.63316(8) 0.42115(8) 0.0341(4) Uani 1 1 d . . .
P8 P 0.21626(8) 0.53315(7) 0.24914(8) 0.0298(4) Uani 1 1 d . . .
O1 O 0.3163(2) 0.6685(2) 0.2732(2) 0.0467(14) Uani 1 1 d . . .
O2 O 0.3405(2) 0.59014(17) 0.31790(19) 0.0281(10) Uani 1 1 d . . .
O3 O 0.6528(2) 0.59746(18) 0.18686(19) 0.0312(10) Uani 1 1 d . . .
O4 O 0.6693(2) 0.6786(2) 0.2267(2) 0.0464(13) Uani 1 1 d . . .
O5 O 0.6476(2) 0.37171(18) 0.16461(18) 0.0284(10) Uani 1 1 d . . .
O6 O 0.5940(3) 0.3026(2) 0.1153(2) 0.0564(16) Uani 1 1 d . . .
O7 O 0.36033(19) 0.36734(18) 0.33369(17) 0.0272(10) Uani 1 1 d . . .
O8 O 0.4159(2) 0.2985(2) 0.3812(2) 0.0532(15) Uani 1 1 d . . .
B1 B 0.4921(3) 0.6304(4) 0.3255(3) 0.0346(19) Uani 1 1 d . A .
H1B H 0.4895 0.6289 0.3746 0.041 Uiso 1 1 calc R . .
B2 B 0.4725(3) 0.5741(3) 0.2795(3) 0.0307(17) Uani 1 1 d . A .
H2B H 0.4571 0.5354 0.2983 0.037 Uiso 1 1 calc R . .
B3 B 0.4360(4) 0.5974(3) 0.2069(3) 0.0325(18) Uani 1 1 d . A .
H3B H 0.3961 0.5741 0.1776 0.039 Uiso 1 1 calc R . .
B4 B 0.4343(4) 0.6675(3) 0.2088(4) 0.0354(19) Uani 1 1 d . A .
H4B H 0.3934 0.6906 0.1806 0.042 Uiso 1 1 calc R . .
B5 B 0.4687(4) 0.6887(3) 0.2812(4) 0.0366(19) Uani 1 1 d . A .
H5B H 0.4506 0.7258 0.3011 0.044 Uiso 1 1 calc R . .
B6 B 0.5556(4) 0.5976(4) 0.2939(3) 0.036(2) Uani 1 1 d . A .
H6B H 0.5968 0.5746 0.3218 0.043 Uiso 1 1 calc R . .
B7 B 0.5206(4) 0.5764(3) 0.2206(3) 0.0303(17) Uani 1 1 d . A .
H7B H 0.5382 0.5393 0.2000 0.036 Uiso 1 1 calc R . .
B8 B 0.4976(4) 0.6343(4) 0.1779(3) 0.0348(19) Uani 1 1 d . A .
H8B H 0.5005 0.6355 0.1288 0.042 Uiso 1 1 calc R . .
B9 B 0.5174(4) 0.6907(3) 0.2239(4) 0.0338(18) Uani 1 1 d . A .
H9B H 0.5332 0.7294 0.2054 0.041 Uiso 1 1 calc R . .
B10 B 0.5537(4) 0.6683(3) 0.2958(3) 0.0358(19) Uani 1 1 d . A .
H10B H 0.5934 0.6919 0.3249 0.043 Uiso 1 1 calc R . .
B11 B 0.5867(4) 0.3387(3) 0.2762(3) 0.0324(18) Uani 1 1 d . . .
H11B H 0.6418 0.3412 0.2940 0.039 Uiso 1 1 calc R . .
B12 B 0.5425(4) 0.3936(3) 0.2403(3) 0.0306(17) Uani 1 1 d . . .
H12B H 0.5685 0.4323 0.2344 0.037 Uiso 1 1 calc R . .
B13 B 0.4784(4) 0.3691(3) 0.1845(3) 0.0316(18) Uani 1 1 d . . .
H13B H 0.4623 0.3914 0.1417 0.038 Uiso 1 1 calc R . .
B14 B 0.4818(4) 0.2979(3) 0.1867(4) 0.0351(19) Uani 1 1 d . . .
H14B H 0.4673 0.2732 0.1453 0.042 Uiso 1 1 calc R . .
B15 B 0.5489(4) 0.2789(4) 0.2421(3) 0.0361(19) Uani 1 1 d . . .
H15B H 0.5789 0.2420 0.2372 0.043 Uiso 1 1 calc R . .
B16 B 0.5304(4) 0.3016(3) 0.3122(4) 0.0339(19) Uani 1 1 d . . .
H16B H 0.5476 0.2793 0.3549 0.041 Uiso 1 1 calc R . .
B17 B 0.5260(3) 0.3716(3) 0.3110(3) 0.0286(17) Uani 1 1 d . . .
H17B H 0.5399 0.3954 0.3531 0.034 Uiso 1 1 calc R . .
B18 B 0.4589(4) 0.3917(3) 0.2539(3) 0.0314(18) Uani 1 1 d . . .
H18B H 0.4289 0.4288 0.2580 0.038 Uiso 1 1 calc R . .
B19 B 0.4215(4) 0.3326(3) 0.2210(3) 0.0335(19) Uani 1 1 d . . .
H19B H 0.3664 0.3310 0.2031 0.040 Uiso 1 1 calc R . .
B20 B 0.4649(4) 0.2767(4) 0.2571(4) 0.040(2) Uani 1 1 d . . .
H20B H 0.4387 0.2382 0.2636 0.048 Uiso 1 1 calc R . .
C1 C 0.3529(3) 0.6309(3) 0.2884(3) 0.0276(14) Uani 1 1 d . A .
C2 C 0.4236(3) 0.6308(3) 0.2701(3) 0.0251(14) Uani 1 1 d . . .
C3 C 0.5656(3) 0.6345(3) 0.2327(3) 0.0257(14) Uani 1 1 d . . .
C4 C 0.6367(3) 0.6384(3) 0.2144(3) 0.0304(15) Uani 1 1 d . A .
C5 C 0.8469(3) 0.5779(3) 0.1516(3) 0.0325(16) Uani 1 1 d . . .
C6 C 0.8973(3) 0.6142(3) 0.1700(3) 0.0373(17) Uani 1 1 d . A .
H6 H 0.8871 0.6439 0.1931 0.045 Uiso 1 1 calc R . .
C7 C 0.9635(3) 0.6097(3) 0.1565(3) 0.0435(19) Uani 1 1 d . . .
H7 H 0.9968 0.6351 0.1717 0.052 Uiso 1 1 calc R A .
C8 C 0.9791(3) 0.5686(3) 0.1216(3) 0.0396(18) Uani 1 1 d . A .
H8 H 1.0230 0.5664 0.1113 0.048 Uiso 1 1 calc R . .
C9 C 0.9310(3) 0.5293(3) 0.1007(3) 0.0348(16) Uani 1 1 d . . .
C10 C 0.9434(3) 0.4889(3) 0.0621(3) 0.0399(18) Uani 1 1 d . A .
H10 H 0.9853 0.4888 0.0478 0.048 Uiso 1 1 calc R . .
C11 C 0.8976(3) 0.4483(3) 0.0433(3) 0.0339(16) Uani 1 1 d . . .
C12 C 0.9102(4) 0.4079(3) 0.0024(3) 0.048(2) Uani 1 1 d . A .
H12 H 0.9501 0.4095 -0.0152 0.057 Uiso 1 1 calc R . .
C13 C 0.8667(4) 0.3676(3) -0.0118(3) 0.046(2) Uani 1 1 d . . .
H13 H 0.8748 0.3424 -0.0413 0.055 Uiso 1 1 calc R A .
C14 C 0.8090(3) 0.3619(3) 0.0164(3) 0.0364(17) Uani 1 1 d . A .
H14 H 0.7804 0.3319 0.0069 0.044 Uiso 1 1 calc R . .
C15 C 0.7934(3) 0.3990(3) 0.0573(3) 0.0275(14) Uani 1 1 d . . .
C16 C 0.8359(3) 0.4456(3) 0.0679(3) 0.0285(15) Uani 1 1 d . A .
C17 C 0.8211(3) 0.4886(3) 0.1031(3) 0.0286(15) Uani 1 1 d . . .
H17 H 0.7792 0.4886 0.1175 0.034 Uiso 1 1 calc R A .
C18 C 0.8651(3) 0.5320(3) 0.1185(3) 0.0294(15) Uani 1 1 d . A .
C19 C 0.6028(3) 0.3360(3) 0.1554(3) 0.0322(16) Uani 1 1 d . . .
C20 C 0.5536(3) 0.3358(3) 0.2017(3) 0.0280(14) Uani 1 1 d . . .
C21 C 0.4544(3) 0.3341(3) 0.2949(3) 0.0283(15) Uani 1 1 d . . .
C22 C 0.4063(3) 0.3317(3) 0.3420(3) 0.0299(15) Uani 1 1 d . . .
C23 C 0.2143(3) 0.3837(3) 0.4435(3) 0.0277(14) Uani 1 1 d . . .
C24 C 0.2019(3) 0.3444(3) 0.4824(3) 0.0325(16) Uani 1 1 d . . .
H24 H 0.2326 0.3154 0.4897 0.039 Uiso 1 1 calc R . .
C25 C 0.1448(4) 0.3452(3) 0.5125(3) 0.0405(18) Uani 1 1 d . . .
H25 H 0.1383 0.3173 0.5394 0.049 Uiso 1 1 calc R . .
C26 C 0.1002(4) 0.3855(3) 0.5028(3) 0.0424(19) Uani 1 1 d . . .
H26 H 0.0616 0.3850 0.5222 0.051 Uiso 1 1 calc R . .
C27 C 0.1095(3) 0.4288(3) 0.4641(3) 0.0376(17) Uani 1 1 d . . .
C28 C 0.0623(3) 0.4691(3) 0.4496(3) 0.0393(18) Uani 1 1 d . . .
H28 H 0.0211 0.4669 0.4652 0.047 Uiso 1 1 calc R . .
C29 C 0.0719(3) 0.5122(3) 0.4140(3) 0.0329(16) Uani 1 1 d . . .
C30 C 0.0219(3) 0.5521(3) 0.3982(3) 0.0413(18) Uani 1 1 d . . .
H30 H -0.0199 0.5496 0.4125 0.050 Uiso 1 1 calc R . .
C31 C 0.0336(3) 0.5935(3) 0.3632(3) 0.0391(18) Uani 1 1 d . . .
H31 H -0.0014 0.6184 0.3508 0.047 Uiso 1 1 calc R . .
C32 C 0.0977(3) 0.6005(3) 0.3442(3) 0.0359(16) Uani 1 1 d . A .
H32 H 0.1049 0.6310 0.3210 0.043 Uiso 1 1 calc R . .
C33 C 0.1489(3) 0.5642(3) 0.3589(3) 0.0318(15) Uani 1 1 d . . .
C34 C 0.1353(3) 0.5173(3) 0.3916(3) 0.0298(15) Uani 1 1 d . A .
C35 C 0.1805(3) 0.4742(2) 0.4022(3) 0.0252(14) Uani 1 1 d . . .
H35 H 0.2209 0.4758 0.3853 0.030 Uiso 1 1 calc R A .
C36 C 0.1696(3) 0.4293(3) 0.4362(3) 0.0254(14) Uani 1 1 d . A .
C37 C 0.6517(5) 0.6713(4) 0.0653(5) 0.044(3) Uani 0.724(5) 1 d P A 1
H37A H 0.6389 0.6887 0.1012 0.052 Uiso 0.724(5) 1 calc PR A 1
H37B H 0.6525 0.6992 0.0343 0.052 Uiso 0.724(5) 1 calc PR A 1
C38 C 0.5985(5) 0.6300(5) 0.0420(5) 0.056(3) Uani 0.724(5) 1 d P A 1
H38A H 0.5545 0.6474 0.0327 0.084 Uiso 0.724(5) 1 calc PR A 1
H38B H 0.5968 0.6025 0.0726 0.084 Uiso 0.724(5) 1 calc PR A 1
H38C H 0.6099 0.6134 0.0056 0.084 Uiso 0.724(5) 1 calc PR A 1
C39 C 0.7887(7) 0.7042(5) 0.0897(6) 0.069(4) Uani 0.724(5) 1 d P A 1
H39A H 0.8363 0.6931 0.0920 0.082 Uiso 0.724(5) 1 calc PR A 1
H39B H 0.7766 0.7257 0.0528 0.082 Uiso 0.724(5) 1 calc PR A 1
C40 C 0.7824(5) 0.7364(5) 0.1403(4) 0.086(3) Uani 1 1 d . . .
H40A H 0.8122 0.7674 0.1412 0.129 Uiso 0.724(5) 1 calc PR A 1
H40B H 0.7948 0.7154 0.1770 0.129 Uiso 0.724(5) 1 calc PR A 1
H40C H 0.7357 0.7485 0.1377 0.129 Uiso 0.724(5) 1 calc PR A 1
H40D H 0.7724 0.7737 0.1484 0.129 Uiso 0.276(5) 1 calc PR A 2
H40E H 0.8214 0.7347 0.1192 0.129 Uiso 0.276(5) 1 calc PR A 2
H40F H 0.7924 0.7168 0.1782 0.129 Uiso 0.276(5) 1 calc PR A 2
C41 C 0.7573(7) 0.6148(5) 0.0150(5) 0.064(4) Uani 0.724(5) 1 d P A 1
H41A H 0.8068 0.6101 0.0209 0.077 Uiso 0.724(5) 1 calc PR A 1
H41B H 0.7369 0.5788 0.0094 0.077 Uiso 0.724(5) 1 calc PR A 1
C42 C 0.7364(6) 0.6464(5) -0.0423(5) 0.065(4) Uani 0.724(5) 1 d P A 1
H42A H 0.7517 0.6279 -0.0759 0.098 Uiso 0.724(5) 1 calc PR A 1
H42B H 0.7568 0.6820 -0.0379 0.098 Uiso 0.724(5) 1 calc PR A 1
H42C H 0.6873 0.6498 -0.0500 0.098 Uiso 0.724(5) 1 calc PR A 1
C37' C 0.6435(14) 0.6317(12) 0.0424(11) 0.037(6) Uiso 0.276(5) 1 d P A 2
H37C H 0.6388 0.5934 0.0315 0.044 Uiso 0.276(5) 1 calc PR A 2
H37D H 0.6114 0.6394 0.0703 0.044 Uiso 0.276(5) 1 calc PR A 2
C38' C 0.6240(13) 0.6646(11) -0.0136(11) 0.043(7) Uiso 0.276(5) 1 d P A 2
H38D H 0.5775 0.6563 -0.0314 0.065 Uiso 0.276(5) 1 calc PR A 2
H38E H 0.6542 0.6563 -0.0424 0.065 Uiso 0.276(5) 1 calc PR A 2
H38F H 0.6276 0.7026 -0.0034 0.065 Uiso 0.276(5) 1 calc PR A 2
C39' C 0.7262(13) 0.7131(11) 0.1044(11) 0.042(7) Uiso 0.276(5) 1 d P A 2
H39C H 0.7159 0.7341 0.0669 0.050 Uiso 0.276(5) 1 calc PR A 2
H39D H 0.6870 0.7163 0.1257 0.050 Uiso 0.276(5) 1 calc PR A 2
C41' C 0.7879(11) 0.6437(10) 0.0288(10) 0.023(5) Uiso 0.276(5) 1 d P A 2
H41C H 0.7766 0.6755 0.0031 0.028 Uiso 0.276(5) 1 calc PR A 2
H41D H 0.8348 0.6483 0.0493 0.028 Uiso 0.276(5) 1 calc PR A 2
C42' C 0.7858(14) 0.5929(11) -0.0137(12) 0.043(7) Uiso 0.276(5) 1 d P A 2
H42D H 0.8183 0.5976 -0.0414 0.065 Uiso 0.276(5) 1 calc PR A 2
H42E H 0.7405 0.5889 -0.0366 0.065 Uiso 0.276(5) 1 calc PR A 2
H42F H 0.7975 0.5609 0.0107 0.065 Uiso 0.276(5) 1 calc PR A 2
C43 C 0.7769(4) 0.5877(3) 0.3194(3) 0.0432(19) Uani 1 1 d . A .
H43A H 0.7315 0.6033 0.3182 0.052 Uiso 1 1 calc R . .
H43B H 0.7884 0.5678 0.3574 0.052 Uiso 1 1 calc R . .
C44 C 0.8280(4) 0.6322(3) 0.3170(4) 0.060(2) Uani 1 1 d . . .
H44A H 0.8277 0.6562 0.3513 0.090 Uiso 1 1 calc R A .
H44B H 0.8161 0.6524 0.2797 0.090 Uiso 1 1 calc R . .
H44C H 0.8730 0.6168 0.3186 0.090 Uiso 1 1 calc R . .
C45 C 0.7100(3) 0.4934(3) 0.2617(3) 0.0362(17) Uani 1 1 d . A .
H45A H 0.6666 0.5103 0.2454 0.043 Uiso 1 1 calc R . .
H45B H 0.7165 0.4632 0.2350 0.043 Uiso 1 1 calc R . .
C46 C 0.7031(4) 0.4701(3) 0.3228(3) 0.050(2) Uani 1 1 d . . .
H46A H 0.6654 0.4449 0.3184 0.075 Uiso 1 1 calc R A .
H46B H 0.6946 0.4990 0.3499 0.075 Uiso 1 1 calc R . .
H46C H 0.7447 0.4515 0.3395 0.075 Uiso 1 1 calc R . .
C47 C 0.8572(3) 0.5073(3) 0.2706(3) 0.0423(18) Uani 1 1 d . A .
H47A H 0.8578 0.4805 0.2385 0.051 Uiso 1 1 calc R . .
H47B H 0.8926 0.5338 0.2664 0.051 Uiso 1 1 calc R . .
C48 C 0.8773(4) 0.4790(3) 0.3307(3) 0.053(2) Uani 1 1 d . . .
H48A H 0.9217 0.4625 0.3319 0.079 Uiso 1 1 calc R A .
H48B H 0.8441 0.4513 0.3353 0.079 Uiso 1 1 calc R . .
H48C H 0.8791 0.5049 0.3634 0.079 Uiso 1 1 calc R . .
C49 C 0.6708(3) 0.4825(3) -0.0007(3) 0.0366(17) Uani 1 1 d . . .
H49A H 0.6806 0.5085 0.0325 0.044 Uiso 1 1 calc R . .
H49B H 0.7133 0.4763 -0.0166 0.044 Uiso 1 1 calc R . .
C50 C 0.6203(4) 0.5078(3) -0.0503(3) 0.0432(19) Uani 1 1 d . . .
H50A H 0.6391 0.5410 -0.0635 0.065 Uiso 1 1 calc R . .
H50B H 0.5784 0.5156 -0.0349 0.065 Uiso 1 1 calc R . .
H50C H 0.6110 0.4831 -0.0842 0.065 Uiso 1 1 calc R . .
C51 C 0.5629(3) 0.4337(3) 0.0489(3) 0.0358(17) Uani 1 1 d . . .
H51A H 0.5323 0.4452 0.0125 0.043 Uiso 1 1 calc R . .
H51B H 0.5444 0.4007 0.0639 0.043 Uiso 1 1 calc R . .
C52 C 0.5655(3) 0.4769(3) 0.0963(3) 0.0424(18) Uani 1 1 d . . .
H52A H 0.5201 0.4833 0.1053 0.064 Uiso 1 1 calc R . .
H52B H 0.5831 0.5099 0.0814 0.064 Uiso 1 1 calc R . .
H52C H 0.5950 0.4654 0.1328 0.064 Uiso 1 1 calc R . .
C53 C 0.6316(4) 0.3766(3) -0.0364(3) 0.0415(18) Uani 1 1 d . . .
H53A H 0.5962 0.3927 -0.0665 0.050 Uiso 1 1 calc R . .
H53B H 0.6736 0.3753 -0.0540 0.050 Uiso 1 1 calc R . .
C54 C 0.6112(4) 0.3204(3) -0.0241(3) 0.049(2) Uani 1 1 d . . .
H54A H 0.6048 0.2999 -0.0615 0.073 Uiso 1 1 calc R . .
H54B H 0.5690 0.3211 -0.0075 0.073 Uiso 1 1 calc R . .
H54C H 0.6465 0.3037 0.0048 0.073 Uiso 1 1 calc R . .
C55 C 0.8830(3) 0.3327(3) 0.1684(3) 0.0380(18) Uani 1 1 d . . .
H55A H 0.9028 0.3013 0.1913 0.046 Uiso 1 1 calc R . .
H55B H 0.8866 0.3265 0.1257 0.046 Uiso 1 1 calc R . .
C56 C 0.9248(4) 0.3817(3) 0.1899(3) 0.051(2) Uani 1 1 d . . .
H56A H 0.9716 0.3759 0.1843 0.076 Uiso 1 1 calc R . .
H56B H 0.9231 0.3876 0.2325 0.076 Uiso 1 1 calc R . .
H56C H 0.9067 0.4130 0.1669 0.076 Uiso 1 1 calc R . .
C57 C 0.7926(3) 0.3548(3) 0.2532(3) 0.0396(18) Uani 1 1 d . . .
H57A H 0.8050 0.3930 0.2582 0.048 Uiso 1 1 calc R . .
H57B H 0.7458 0.3512 0.2614 0.048 Uiso 1 1 calc R . .
C58 C 0.8385(4) 0.3229(3) 0.3001(3) 0.048(2) Uani 1 1 d . . .
H58A H 0.8341 0.3360 0.3401 0.072 Uiso 1 1 calc R . .
H58B H 0.8853 0.3270 0.2936 0.072 Uiso 1 1 calc R . .
H58C H 0.8259 0.2851 0.2968 0.072 Uiso 1 1 calc R . .
C59 C 0.7677(3) 0.2668(3) 0.1711(3) 0.0341(16) Uani 1 1 d . . .
H59A H 0.7985 0.2460 0.2010 0.041 Uiso 1 1 calc R . .
H59B H 0.7219 0.2639 0.1817 0.041 Uiso 1 1 calc R . .
C60 C 0.7676(4) 0.2427(3) 0.1097(3) 0.050(2) Uani 1 1 d . . .
H60A H 0.7532 0.2053 0.1100 0.075 Uiso 1 1 calc R . .
H60B H 0.8131 0.2444 0.0994 0.075 Uiso 1 1 calc R . .
H60C H 0.7365 0.2626 0.0800 0.075 Uiso 1 1 calc R . .
C61 C 0.3315(3) 0.4734(3) 0.5024(3) 0.0354(16) Uani 1 1 d . . .
H61A H 0.3174 0.4994 0.4698 0.043 Uiso 1 1 calc R . .
H61B H 0.2914 0.4647 0.5209 0.043 Uiso 1 1 calc R . .
C62 C 0.3843(3) 0.4998(3) 0.5497(3) 0.0435(19) Uani 1 1 d . . .
H62A H 0.3651 0.5320 0.5651 0.065 Uiso 1 1 calc R . .
H62B H 0.4238 0.5096 0.5315 0.065 Uiso 1 1 calc R . .
H62C H 0.3979 0.4748 0.5827 0.065 Uiso 1 1 calc R . .
C63 C 0.4414(3) 0.4300(3) 0.4492(3) 0.0358(17) Uani 1 1 d . . .
H63A H 0.4722 0.4417 0.4855 0.043 Uiso 1 1 calc R . .
H63B H 0.4614 0.3981 0.4330 0.043 Uiso 1 1 calc R . .
C64 C 0.4347(3) 0.4744(3) 0.4028(3) 0.0410(18) Uani 1 1 d . . .
H64A H 0.4791 0.4829 0.3928 0.062 Uiso 1 1 calc R . .
H64B H 0.4157 0.5062 0.4190 0.062 Uiso 1 1 calc R . .
H64C H 0.4049 0.4626 0.3666 0.062 Uiso 1 1 calc R . .
C65 C 0.3781(4) 0.3690(3) 0.5349(3) 0.0414(18) Uani 1 1 d . . .
H65A H 0.4100 0.3874 0.5661 0.050 Uiso 1 1 calc R . .
H65B H 0.3358 0.3632 0.5513 0.050 Uiso 1 1 calc R . .
C66 C 0.4075(4) 0.3147(3) 0.5226(3) 0.052(2) Uani 1 1 d . . .
H66A H 0.4157 0.2940 0.5598 0.078 Uiso 1 1 calc R . .
H66B H 0.4500 0.3198 0.5073 0.078 Uiso 1 1 calc R . .
H66C H 0.3757 0.2955 0.4928 0.078 Uiso 1 1 calc R . .
C67 C 0.2169(3) 0.3472(3) 0.2461(3) 0.0328(16) Uani 1 1 d . . .
H67A H 0.1999 0.3843 0.2420 0.039 Uiso 1 1 calc R . .
H67B H 0.2640 0.3476 0.2383 0.039 Uiso 1 1 calc R . .
C68 C 0.1750(4) 0.3130(3) 0.1981(3) 0.051(2) Uani 1 1 d . . .
H68A H 0.1779 0.3277 0.1584 0.077 Uiso 1 1 calc R . .
H68B H 0.1279 0.3130 0.2045 0.077 Uiso 1 1 calc R . .
H68C H 0.1922 0.2763 0.2006 0.077 Uiso 1 1 calc R . .
C69 C 0.1283(3) 0.3176(3) 0.3305(3) 0.0349(16) Uani 1 1 d . . .
H69A H 0.1103 0.2865 0.3061 0.042 Uiso 1 1 calc R . .
H69B H 0.1253 0.3094 0.3728 0.042 Uiso 1 1 calc R . .
C70 C 0.0836(3) 0.3660(3) 0.3112(3) 0.0432(19) Uani 1 1 d . . .
H70A H 0.0372 0.3582 0.3166 0.065 Uiso 1 1 calc R . .
H70B H 0.0849 0.3739 0.2689 0.065 Uiso 1 1 calc R . .
H70C H 0.1001 0.3970 0.3357 0.065 Uiso 1 1 calc R . .
C71 C 0.2487(3) 0.2571(3) 0.3254(3) 0.0331(16) Uani 1 1 d . . .
H71A H 0.2187 0.2354 0.2958 0.040 Uiso 1 1 calc R . .
H71B H 0.2940 0.2571 0.3135 0.040 Uiso 1 1 calc R . .
C72 C 0.2529(4) 0.2314(3) 0.3874(3) 0.048(2) Uani 1 1 d . . .
H72A H 0.2703 0.1949 0.3861 0.072 Uiso 1 1 calc R . .
H72B H 0.2080 0.2304 0.3989 0.072 Uiso 1 1 calc R . .
H72C H 0.2832 0.2524 0.4167 0.072 Uiso 1 1 calc R . .
C73 C 0.2661(5) 0.7025(4) 0.3990(4) 0.040(3) Uani 0.724(5) 1 d P A 1
H73A H 0.2763 0.7246 0.4356 0.048 Uiso 0.724(5) 1 calc PR A 1
H73B H 0.3032 0.7076 0.3755 0.048 Uiso 0.724(5) 1 calc PR A 1
C74 C 0.2021(4) 0.7231(3) 0.3624(4) 0.059(2) Uani 1 1 d . . .
H74A H 0.2077 0.7607 0.3526 0.088 Uiso 0.724(5) 1 calc PR A 1
H74B H 0.1650 0.7195 0.3856 0.088 Uiso 0.724(5) 1 calc PR A 1
H74C H 0.1918 0.7023 0.3254 0.088 Uiso 0.724(5) 1 calc PR A 1
H74D H 0.1724 0.7541 0.3619 0.088 Uiso 0.276(5) 1 calc PR A 2
H74E H 0.1844 0.6990 0.3295 0.088 Uiso 0.276(5) 1 calc PR A 2
H74F H 0.2473 0.7349 0.3576 0.088 Uiso 0.276(5) 1 calc PR A 2
C75 C 0.2162(5) 0.6287(5) 0.4804(4) 0.087(4) Uani 1 1 d . A .
H75A H 0.2285 0.6597 0.5070 0.105 Uiso 0.724(5) 1 calc PR A 1
H75B H 0.1685 0.6337 0.4621 0.105 Uiso 0.724(5) 1 calc PR A 1
H75C H 0.1794 0.6553 0.4733 0.105 Uiso 0.276(5) 1 calc PR A 2
H75D H 0.1951 0.5929 0.4792 0.105 Uiso 0.276(5) 1 calc PR A 2
C76 C 0.2186(5) 0.5828(4) 0.5181(4) 0.042(3) Uani 0.724(5) 1 d P A 1
H76A H 0.1881 0.5879 0.5475 0.064 Uiso 0.724(5) 1 calc PR A 1
H76B H 0.2646 0.5778 0.5390 0.064 Uiso 0.724(5) 1 calc PR A 1
H76C H 0.2046 0.5513 0.4936 0.064 Uiso 0.724(5) 1 calc PR A 1
C77 C 0.3518(5) 0.6231(4) 0.4611(4) 0.036(2) Uani 0.724(5) 1 d P A 1
H77A H 0.3562 0.5853 0.4741 0.043 Uiso 0.724(5) 1 calc PR A 1
H77B H 0.3832 0.6287 0.4320 0.043 Uiso 0.724(5) 1 calc PR A 1
C78 C 0.3748(5) 0.6578(4) 0.5152(5) 0.053(3) Uani 0.724(5) 1 d P A 1
H78A H 0.4213 0.6487 0.5321 0.079 Uiso 0.724(5) 1 calc PR A 1
H78B H 0.3456 0.6518 0.5454 0.079 Uiso 0.724(5) 1 calc PR A 1
H78C H 0.3724 0.6954 0.5031 0.079 Uiso 0.724(5) 1 calc PR A 1
C73' C 0.2050(16) 0.6960(13) 0.4175(14) 0.061(9) Uiso 0.276(5) 1 d P A 2
H73C H 0.1592 0.6843 0.4225 0.073 Uiso 0.276(5) 1 calc PR A 2
H73D H 0.2217 0.7206 0.4508 0.073 Uiso 0.276(5) 1 calc PR A 2
C76' C 0.2610(16) 0.6389(14) 0.5506(13) 0.063(9) Uiso 0.276(5) 1 d P A 2
H76D H 0.2306 0.6368 0.5804 0.094 Uiso 0.276(5) 1 calc PR A 2
H76E H 0.2820 0.6743 0.5524 0.094 Uiso 0.276(5) 1 calc PR A 2
H76F H 0.2959 0.6115 0.5591 0.094 Uiso 0.276(5) 1 calc PR A 2
C77' C 0.3427(17) 0.6667(16) 0.4402(16) 0.074(10) Uiso 0.276(5) 1 d P A 2
H77C H 0.3553 0.6841 0.4042 0.089 Uiso 0.276(5) 1 calc PR A 2
H77D H 0.3389 0.6945 0.4706 0.089 Uiso 0.276(5) 1 calc PR A 2
C78' C 0.3956(16) 0.6261(13) 0.4649(14) 0.052(8) Uiso 0.276(5) 1 d P A 2
H78D H 0.4394 0.6438 0.4745 0.079 Uiso 0.276(5) 1 calc PR A 2
H78E H 0.3981 0.5982 0.4349 0.079 Uiso 0.276(5) 1 calc PR A 2
H78F H 0.3836 0.6100 0.5013 0.079 Uiso 0.276(5) 1 calc PR A 2
C79 C 0.2104(3) 0.5803(3) 0.1870(3) 0.0376(17) Uani 1 1 d . A .
H79A H 0.2552 0.5963 0.1860 0.045 Uiso 1 1 calc R . .
H79B H 0.1967 0.5610 0.1488 0.045 Uiso 1 1 calc R . .
C80 C 0.1599(4) 0.6243(3) 0.1928(3) 0.0455(19) Uani 1 1 d . . .
H80A H 0.1579 0.6488 0.1588 0.068 Uiso 1 1 calc R A .
H80B H 0.1740 0.6440 0.2302 0.068 Uiso 1 1 calc R . .
H80C H 0.1154 0.6086 0.1932 0.068 Uiso 1 1 calc R . .
C81 C 0.1367(3) 0.4969(3) 0.2373(3) 0.0400(17) Uani 1 1 d . A .
H81A H 0.1395 0.4685 0.2680 0.048 Uiso 1 1 calc R . .
H81B H 0.1010 0.5220 0.2453 0.048 Uiso 1 1 calc R . .
C82 C 0.1132(4) 0.4711(3) 0.1765(3) 0.049(2) Uani 1 1 d . . .
H82A H 0.0700 0.4530 0.1770 0.074 Uiso 1 1 calc R A .
H82B H 0.1467 0.4450 0.1680 0.074 Uiso 1 1 calc R . .
H82C H 0.1076 0.4986 0.1453 0.074 Uiso 1 1 calc R . .
C83 C 0.2840(3) 0.4867(3) 0.2399(3) 0.0330(16) Uani 1 1 d . A .
H83A H 0.3273 0.5046 0.2547 0.040 Uiso 1 1 calc R . .
H83B H 0.2804 0.4557 0.2664 0.040 Uiso 1 1 calc R . .
C84 C 0.2875(4) 0.4655(3) 0.1770(3) 0.0454(19) Uani 1 1 d . . .
H84A H 0.3259 0.4412 0.1786 0.068 Uiso 1 1 calc R A .
H84B H 0.2929 0.4954 0.1503 0.068 Uiso 1 1 calc R . .
H84C H 0.2459 0.4462 0.1619 0.068 Uiso 1 1 calc R . .
O9 O 0.1227(6) 0.2953(6) 1.0393(6) 0.102(5) Uiso 0.50 1 d PD B 1
C85 C 0.0200(10) 0.2947(10) 0.9639(5) 0.038(7) Uiso 0.50 1 d PD B 1
H85A H 0.0523 0.2936 0.9356 0.057 Uiso 0.50 1 calc PR B 1
H85B H -0.0121 0.3238 0.9528 0.057 Uiso 0.50 1 calc PR B 1
H85C H -0.0043 0.2607 0.9625 0.057 Uiso 0.50 1 calc PR B 1
C86 C 0.0583(6) 0.3042(4) 1.0285(5) 0.103(4) Uiso 1 1 d D . .
C87 C 0.0198(7) 0.3071(6) 1.0781(6) 0.045(4) Uiso 0.50 1 d PD B 1
H87A H 0.0505 0.3129 1.1157 0.068 Uiso 0.50 1 calc PR B 1
H87B H -0.0049 0.2737 1.0805 0.068 Uiso 0.50 1 calc PR B 1
H87C H -0.0122 0.3368 1.0713 0.068 Uiso 0.50 1 calc PR B 1
O10 O 0.1068(7) 0.6717(7) 0.5434(7) 0.114(6) Uiso 0.50 1 d PD C 1
C88 C 0.0349(9) 0.7188(7) 0.4690(5) 0.038(6) Uiso 0.50 1 d PD C 1
H88A H 0.0660 0.7030 0.4447 0.057 Uiso 0.50 1 calc PR C 1
H88B H 0.0401 0.7576 0.4697 0.057 Uiso 0.50 1 calc PR C 1
H88C H -0.0115 0.7095 0.4518 0.057 Uiso 0.50 1 calc PR C 1
C89 C 0.0506(5) 0.6971(4) 0.5330(4) 0.081(3) Uiso 1 1 d D . .
C90 C 0.0123(7) 0.7133(6) 0.5797(5) 0.034(3) Uiso 0.50 1 d PD C 1
H90A H 0.0303 0.6952 0.6173 0.052 Uiso 0.50 1 calc PR C 1
H90B H -0.0351 0.7036 0.5678 0.052 Uiso 0.50 1 calc PR C 1
H90C H 0.0161 0.7520 0.5854 0.052 Uiso 0.50 1 calc PR C 1
O9' O 0.0839(7) 0.3569(5) 1.0376(6) 0.097(5) Uiso 0.50 1 d PD B 2
C85' C 0.0299(12) 0.2880(10) 0.9652(6) 0.047(8) Uiso 0.50 1 d PD B 2
H85D H 0.0459 0.3128 0.9369 0.071 Uiso 0.50 1 calc PR B 2
H85E H -0.0194 0.2890 0.9599 0.071 Uiso 0.50 1 calc PR B 2
H85F H 0.0448 0.2517 0.9576 0.071 Uiso 0.50 1 calc PR B 2
C87' C 0.0470(8) 0.2724(6) 1.0831(6) 0.048(4) Uiso 0.50 1 d PD B 2
H87D H 0.0760 0.2865 1.1187 0.071 Uiso 0.50 1 calc PR B 2
H87E H 0.0579 0.2348 1.0775 0.071 Uiso 0.50 1 calc PR B 2
H87F H -0.0003 0.2755 1.0885 0.071 Uiso 0.50 1 calc PR B 2
O10' O 0.0713(6) 0.6448(4) 0.5435(5) 0.059(3) Uiso 0.50 1 d PD C 2
C88' C 0.0177(9) 0.7150(7) 0.4685(5) 0.033(5) Uiso 0.50 1 d PD C 2
H88D H 0.0305 0.6900 0.4389 0.049 Uiso 0.50 1 calc PR C 2
H88E H 0.0335 0.7509 0.4604 0.049 Uiso 0.50 1 calc PR C 2
H88F H -0.0314 0.7154 0.4657 0.049 Uiso 0.50 1 calc PR C 2
C90' C 0.0365(7) 0.7318(5) 0.5868(5) 0.033(3) Uiso 0.50 1 d PD C 2
H90D H 0.0603 0.7166 0.6242 0.050 Uiso 0.50 1 calc PR C 2
H90E H -0.0120 0.7323 0.5880 0.050 Uiso 0.50 1 calc PR C 2
H90F H 0.0523 0.7683 0.5820 0.050 Uiso 0.50 1 calc PR C 2

loop_
_atom_site_aniso_label
_atom_site_aniso_U_11
_atom_site_aniso_U_22
_atom_site_aniso_U_33
_atom_site_aniso_U_23
_atom_site_aniso_U_13
_atom_site_aniso_U_12
Pt1 0.01841(12) 0.03260(16) 0.03698(15) -0.00352(11) 0.00699(10) -0.00304(10)
Pt2 0.01721(11) 0.03061(14) 0.02003(12) 0.00071(10) 0.00443(9) 0.00211(10)
Pt3 0.01752(12) 0.02940(14) 0.02187(13) -0.00107(10) 0.00585(9) -0.00097(10)
Pt4 0.01749(12) 0.02997(15) 0.03013(14) 0.00145(11) 0.00485(10) 0.00144(10)
P1 0.0339(10) 0.0329(11) 0.0468(11) 0.0035(9) 0.0105(9) 0.0017(8)
P2 0.0249(9) 0.0435(12) 0.0344(10) -0.0020(8) 0.0041(8) -0.0004(8)
P3 0.0225(8) 0.0374(10) 0.0220(8) 0.0023(7) 0.0031(7) 0.0030(7)
P4 0.0224(8) 0.0335(10) 0.0257(9) 0.0015(7) 0.0038(7) 0.0059(7)
P5 0.0223(8) 0.0368(11) 0.0242(9) -0.0006(7) 0.0018(7) -0.0028(7)
P6 0.0207(8) 0.0315(10) 0.0270(9) -0.0027(7) 0.0036(7) -0.0050(7)
P7 0.0328(10) 0.0380(11) 0.0313(10) -0.0015(8) 0.0046(8) 0.0001(8)
P8 0.0227(8) 0.0347(10) 0.0314(9) -0.0005(8) 0.0020(7) -0.0018(7)
O1 0.032(3) 0.048(3) 0.064(3) 0.024(3) 0.019(2) 0.018(2)
O2 0.022(2) 0.028(3) 0.036(3) 0.001(2) 0.0083(19) 0.0009(19)
O3 0.018(2) 0.034(3) 0.044(3) -0.005(2) 0.0121(19) -0.0035(19)
O4 0.036(3) 0.044(3) 0.064(3) -0.020(3) 0.022(2) -0.018(2)
O5 0.018(2) 0.040(3) 0.027(2) -0.002(2) 0.0056(18) 0.001(2)
O6 0.059(4) 0.071(4) 0.047(3) -0.023(3) 0.031(3) -0.025(3)
O7 0.019(2) 0.040(3) 0.025(2) -0.0015(19) 0.0119(18) -0.0003(19)
O8 0.042(3) 0.074(4) 0.050(3) 0.029(3) 0.024(3) 0.022(3)
B1 0.018(4) 0.060(6) 0.026(4) -0.002(4) 0.004(3) -0.005(4)
B2 0.021(4) 0.031(4) 0.042(5) 0.009(4) 0.010(3) 0.006(3)
B3 0.023(4) 0.044(5) 0.031(4) -0.007(4) 0.004(3) -0.008(3)
B4 0.029(4) 0.038(5) 0.040(5) 0.010(4) 0.009(4) 0.003(4)
B5 0.029(4) 0.031(5) 0.053(5) -0.003(4) 0.016(4) -0.006(3)
B6 0.021(4) 0.056(6) 0.032(4) 0.019(4) 0.008(3) 0.003(4)
B7 0.026(4) 0.021(4) 0.047(5) -0.009(3) 0.014(3) -0.003(3)
B8 0.021(4) 0.061(6) 0.023(4) 0.003(4) 0.004(3) -0.002(4)
B9 0.035(4) 0.017(4) 0.051(5) 0.003(3) 0.013(4) 0.001(3)
B10 0.026(4) 0.046(5) 0.035(4) -0.014(4) 0.004(3) -0.009(4)
B11 0.024(4) 0.048(5) 0.027(4) 0.006(4) 0.009(3) 0.002(3)
B12 0.023(4) 0.041(5) 0.031(4) -0.001(3) 0.013(3) 0.000(3)
B13 0.022(4) 0.041(5) 0.032(4) -0.001(4) 0.004(3) 0.001(3)
B14 0.029(4) 0.045(5) 0.034(4) -0.010(4) 0.015(3) -0.009(4)
B15 0.029(4) 0.043(5) 0.040(5) 0.005(4) 0.020(4) 0.006(4)
B16 0.018(4) 0.049(5) 0.036(4) 0.005(4) 0.008(3) 0.004(3)
B17 0.022(4) 0.040(5) 0.024(4) -0.005(3) 0.006(3) -0.003(3)
B18 0.023(4) 0.044(5) 0.027(4) 0.000(3) 0.004(3) 0.002(3)
B19 0.019(4) 0.056(6) 0.027(4) -0.006(4) 0.007(3) -0.007(4)
B20 0.040(5) 0.044(5) 0.041(5) -0.004(4) 0.026(4) -0.003(4)
C1 0.021(3) 0.038(4) 0.024(3) 0.004(3) 0.004(3) 0.002(3)
C2 0.020(3) 0.031(4) 0.025(3) 0.002(3) 0.004(3) 0.000(3)
C3 0.020(3) 0.025(4) 0.032(4) -0.001(3) 0.006(3) -0.001(3)
C4 0.022(3) 0.037(4) 0.033(4) -0.001(3) 0.007(3) -0.009(3)
C5 0.018(3) 0.041(4) 0.040(4) 0.002(3) 0.008(3) -0.004(3)
C6 0.025(3) 0.037(4) 0.051(4) -0.006(3) 0.011(3) -0.006(3)
C7 0.026(4) 0.045(5) 0.060(5) -0.001(4) 0.006(3) -0.009(3)
C8 0.020(3) 0.048(5) 0.052(5) 0.009(4) 0.010(3) 0.000(3)
C9 0.028(4) 0.043(4) 0.035(4) 0.008(3) 0.008(3) -0.001(3)
C10 0.023(3) 0.059(5) 0.041(4) 0.006(4) 0.016(3) -0.005(3)
C11 0.027(3) 0.047(5) 0.031(4) 0.004(3) 0.014(3) 0.005(3)
C12 0.034(4) 0.074(6) 0.040(4) 0.003(4) 0.024(3) 0.002(4)
C13 0.038(4) 0.068(6) 0.034(4) -0.009(4) 0.017(3) 0.008(4)
C14 0.032(4) 0.049(5) 0.029(4) -0.004(3) 0.010(3) 0.000(3)
C15 0.022(3) 0.039(4) 0.022(3) 0.007(3) 0.005(3) 0.009(3)
C16 0.018(3) 0.048(4) 0.020(3) 0.009(3) 0.005(2) 0.002(3)
C17 0.020(3) 0.042(4) 0.026(3) 0.007(3) 0.011(3) 0.004(3)
C18 0.019(3) 0.035(4) 0.033(4) 0.008(3) 0.001(3) 0.000(3)
C19 0.027(3) 0.045(5) 0.027(4) 0.005(3) 0.011(3) -0.001(3)
C20 0.020(3) 0.038(4) 0.027(3) -0.001(3) 0.009(3) 0.002(3)
C21 0.017(3) 0.039(4) 0.030(3) 0.002(3) 0.008(3) 0.001(3)
C22 0.025(3) 0.038(4) 0.030(4) 0.000(3) 0.012(3) 0.003(3)
C23 0.022(3) 0.037(4) 0.024(3) -0.005(3) 0.005(3) -0.003(3)
C24 0.027(3) 0.040(4) 0.031(4) 0.003(3) 0.008(3) -0.001(3)
C25 0.046(4) 0.047(5) 0.034(4) 0.007(3) 0.024(3) 0.001(4)
C26 0.042(4) 0.051(5) 0.042(4) -0.003(4) 0.030(3) 0.001(4)
C27 0.035(4) 0.046(5) 0.035(4) -0.001(3) 0.018(3) 0.001(3)
C28 0.027(4) 0.047(5) 0.050(5) -0.004(4) 0.024(3) -0.004(3)
C29 0.020(3) 0.042(4) 0.040(4) -0.003(3) 0.013(3) -0.003(3)
C30 0.024(4) 0.046(5) 0.057(5) -0.011(4) 0.014(3) -0.002(3)
C31 0.021(3) 0.044(5) 0.052(5) -0.008(4) 0.003(3) 0.009(3)
C32 0.025(3) 0.040(4) 0.044(4) -0.001(3) 0.007(3) 0.003(3)
C33 0.026(3) 0.032(4) 0.039(4) -0.004(3) 0.010(3) -0.001(3)
C34 0.021(3) 0.042(4) 0.027(4) -0.005(3) 0.006(3) 0.001(3)
C35 0.020(3) 0.031(4) 0.026(3) -0.007(3) 0.007(3) -0.002(3)
C36 0.027(3) 0.029(4) 0.022(3) -0.001(3) 0.008(3) -0.004(3)
C37 0.047(6) 0.038(6) 0.046(6) 0.011(5) 0.010(5) 0.006(5)
C38 0.032(6) 0.078(9) 0.061(8) -0.015(6) 0.015(5) -0.001(6)
C39 0.069(9) 0.050(8) 0.094(10) 0.017(7) 0.034(8) 0.007(7)
C40 0.074(7) 0.100(9) 0.087(7) -0.024(7) 0.023(6) -0.032(6)
C41 0.082(10) 0.060(9) 0.055(8) 0.022(7) 0.026(7) 0.001(8)
C42 0.078(9) 0.062(9) 0.063(8) 0.019(7) 0.033(7) 0.006(7)
C43 0.039(4) 0.055(5) 0.035(4) -0.011(4) 0.002(3) 0.001(4)
C44 0.060(5) 0.061(6) 0.058(5) -0.028(5) 0.006(4) -0.008(5)
C45 0.027(4) 0.042(4) 0.039(4) 0.005(3) 0.007(3) 0.000(3)
C46 0.039(4) 0.071(6) 0.041(4) 0.004(4) 0.009(4) -0.011(4)
C47 0.030(4) 0.047(5) 0.049(5) -0.002(4) 0.003(3) 0.002(3)
C48 0.042(4) 0.061(6) 0.049(5) 0.005(4) -0.013(4) -0.005(4)
C49 0.037(4) 0.041(4) 0.030(4) 0.011(3) 0.002(3) 0.005(3)
C50 0.042(4) 0.053(5) 0.033(4) 0.008(3) 0.000(3) 0.010(4)
C51 0.023(3) 0.058(5) 0.026(4) 0.003(3) 0.003(3) 0.003(3)
C52 0.038(4) 0.056(5) 0.035(4) 0.002(4) 0.009(3) 0.009(4)
C53 0.034(4) 0.059(5) 0.030(4) -0.002(4) 0.002(3) -0.003(4)
C54 0.050(5) 0.052(5) 0.041(4) -0.009(4) -0.001(4) -0.004(4)
C55 0.018(3) 0.062(5) 0.034(4) 0.007(4) 0.006(3) 0.009(3)
C56 0.033(4) 0.071(6) 0.045(5) 0.009(4) -0.003(3) 0.004(4)
C57 0.036(4) 0.049(5) 0.032(4) 0.007(3) 0.000(3) 0.010(3)
C58 0.051(5) 0.069(6) 0.022(4) 0.010(4) -0.001(3) 0.009(4)
C59 0.033(4) 0.030(4) 0.039(4) 0.005(3) 0.004(3) 0.008(3)
C60 0.063(5) 0.039(5) 0.049(5) -0.012(4) 0.008(4) -0.002(4)
C61 0.029(4) 0.042(4) 0.036(4) -0.007(3) 0.009(3) -0.004(3)
C62 0.040(4) 0.049(5) 0.041(4) -0.010(4) 0.003(3) -0.010(4)
C63 0.020(3) 0.055(5) 0.032(4) -0.001(3) 0.004(3) -0.007(3)
C64 0.036(4) 0.051(5) 0.035(4) 0.002(3) 0.000(3) -0.009(4)
C65 0.034(4) 0.059(5) 0.030(4) 0.003(4) 0.004(3) -0.004(4)
C66 0.067(6) 0.051(5) 0.036(4) 0.007(4) 0.002(4) 0.006(4)
C67 0.030(4) 0.040(4) 0.027(4) 0.004(3) 0.002(3) -0.008(3)
C68 0.067(5) 0.054(5) 0.031(4) -0.005(4) 0.000(4) -0.013(4)
C69 0.026(3) 0.047(5) 0.033(4) 0.003(3) 0.007(3) -0.011(3)
C70 0.024(4) 0.049(5) 0.054(5) -0.005(4) -0.002(3) -0.001(3)
C71 0.032(4) 0.034(4) 0.033(4) -0.001(3) 0.002(3) -0.003(3)
C72 0.053(5) 0.040(5) 0.048(5) 0.009(4) 0.001(4) 0.001(4)
C73 0.045(6) 0.044(6) 0.032(5) 0.004(5) 0.007(5) 0.003(5)
C74 0.063(6) 0.053(6) 0.056(5) 0.007(4) -0.006(4) 0.019(5)
C75 0.090(8) 0.122(10) 0.058(6) -0.035(6) 0.036(6) -0.048(7)
C76 0.038(6) 0.058(8) 0.031(5) 0.000(5) 0.006(4) 0.007(5)
C77 0.033(6) 0.042(7) 0.032(5) -0.007(5) 0.001(4) -0.008(5)
C78 0.046(7) 0.048(7) 0.056(7) 0.002(6) -0.015(5) 0.000(5)
C79 0.037(4) 0.045(5) 0.030(4) 0.005(3) 0.002(3) -0.007(3)
C80 0.044(4) 0.044(5) 0.046(5) 0.018(4) 0.000(4) 0.003(4)
C81 0.027(4) 0.042(5) 0.050(5) -0.006(4) 0.003(3) -0.006(3)
C82 0.040(4) 0.052(5) 0.052(5) -0.004(4) -0.006(4) -0.003(4)
C83 0.024(3) 0.036(4) 0.039(4) -0.004(3) 0.004(3) 0.000(3)
C84 0.041(4) 0.052(5) 0.043(4) -0.009(4) 0.007(3) 0.009(4)

loop_
_geom_bond_atom_site_label_1
_geom_bond_atom_site_label_2
_geom_bond_distance
_geom_bond_site_symmetry_2
_geom_bond_publ_flag
Pt1 C5 1.988(6) . ?
Pt1 O3 2.149(4) . ?
Pt1 P2 2.2997(19) . ?
Pt1 P1 2.3163(19) . ?
Pt2 C15 2.010(6) . ?
Pt2 O5 2.139(4) . ?
Pt2 P3 2.2829(16) . ?
Pt2 P4 2.3129(16) . ?
Pt3 C23 2.006(6) . ?
Pt3 O7 2.149(4) . ?
Pt3 P5 2.2835(16) . ?
Pt3 P6 2.3066(16) . ?
Pt4 C33 2.009(6) . ?
Pt4 O2 2.147(4) . ?
Pt4 P8 2.3002(17) . ?
Pt4 P7 2.3058(18) . ?
P1 C41' 1.78(2) . ?
P1 C37 1.793(10) . ?
P1 C39' 1.81(3) . ?
P1 C41 1.848(13) . ?
P1 C39 1.860(13) . ?
P1 C37' 1.95(3) . ?
P2 C45 1.819(7) . ?
P2 C47 1.827(7) . ?
P2 C43 1.832(7) . ?
P3 C51 1.811(6) . ?
P3 C49 1.819(7) . ?
P3 C53 1.833(7) . ?
P4 C57 1.819(7) . ?
P4 C59 1.823(7) . ?
P4 C55 1.833(6) . ?
P5 C63 1.816(6) . ?
P5 C65 1.825(7) . ?
P5 C61 1.831(7) . ?
P6 C69 1.826(6) . ?
P6 C67 1.828(6) . ?
P6 C71 1.832(7) . ?
P7 C77' 1.77(4) . ?
P7 C75 1.784(9) . ?
P7 C73 1.810(10) . ?
P7 C77 1.853(10) . ?
P7 C73' 1.98(3) . ?
P8 C81 1.823(7) . ?
P8 C79 1.824(7) . ?
P8 C83 1.828(6) . ?
O1 C1 1.212(7) . ?
O2 C1 1.264(7) . ?
O3 C4 1.267(8) . ?
O4 C4 1.211(8) . ?
O5 C19 1.263(8) . ?
O6 C19 1.227(8) . ?
O7 C22 1.277(7) . ?
O8 C22 1.207(8) . ?
B1 C2 1.711(9) . ?
B1 B6 1.760(11) . ?
B1 B2 1.761(11) . ?
B1 B10 1.775(11) . ?
B1 B5 1.792(12) . ?
B1 H1B 1.1200 . ?
B2 C2 1.723(9) . ?
B2 B6 1.753(10) . ?
B2 B7 1.764(11) . ?
B2 B3 1.786(11) . ?
B2 H2B 1.1200 . ?
B3 C2 1.708(9) . ?
B3 B8 1.754(11) . ?
B3 B4 1.759(12) . ?
B3 B7 1.761(10) . ?
B3 H3B 1.1200 . ?
B4 C2 1.705(10) . ?
B4 B9 1.751(11) . ?
B4 B5 1.754(12) . ?
B4 B8 1.755(11) . ?
B4 H4B 1.1200 . ?
B5 C2 1.707(10) . ?
B5 B9 1.742(11) . ?
B5 B10 1.766(11) . ?
B5 H5B 1.1200 . ?
B6 C3 1.701(9) . ?
B6 B10 1.772(12) . ?
B6 B7 1.776(11) . ?
B6 H6B 1.1200 . ?
B7 C3 1.714(9) . ?
B7 B8 1.764(11) . ?
B7 H7B 1.1200 . ?
B8 C3 1.694(9) . ?
B8 B9 1.763(11) . ?
B8 H8B 1.1200 . ?
B9 C3 1.704(10) . ?
B9 B10 1.765(11) . ?
B9 H9B 1.1200 . ?
B10 C3 1.706(10) . ?
B10 H10B 1.1200 . ?
B11 C20 1.712(9) . ?
B11 B17 1.758(10) . ?
B11 B16 1.760(10) . ?
B11 B12 1.764(11) . ?
B11 B15 1.796(12) . ?
B11 H11B 1.1200 . ?
B12 C20 1.723(10) . ?
B12 B18 1.758(10) . ?
B12 B13 1.765(10) . ?
B12 B17 1.770(10) . ?
B12 H12B 1.1200 . ?
B13 C20 1.718(9) . ?
B13 B19 1.766(10) . ?
B13 B18 1.769(10) . ?
B13 B14 1.786(12) . ?
B13 H13B 1.1200 . ?
B14 C20 1.718(10) . ?
B14 B15 1.756(11) . ?
B14 B20 1.761(11) . ?
B14 B19 1.767(11) . ?
B14 H14B 1.1200 . ?
B15 C20 1.703(10) . ?
B15 B20 1.775(11) . ?
B15 B16 1.777(11) . ?
B15 H15B 1.1200 . ?
B16 C21 1.722(9) . ?
B16 B17 1.757(11) . ?
B16 B20 1.777(11) . ?
B16 H16B 1.1200 . ?
B17 C21 1.710(9) . ?
B17 B18 1.787(10) . ?
B17 H17B 1.1200 . ?
B18 C21 1.724(10) . ?
B18 B19 1.770(11) . ?
B18 H18B 1.1200 . ?
B19 C21 1.698(9) . ?
B19 B20 1.781(12) . ?
B19 H19B 1.1200 . ?
B20 C21 1.703(11) . ?
B20 H20B 1.1200 . ?
C1 C2 1.543(8) . ?
C3 C4 1.555(8) . ?
C5 C6 1.375(9) . ?
C5 C18 1.451(9) . ?
C6 C7 1.415(9) . ?
C6 H6 0.9500 . ?
C7 C8 1.363(10) . ?
C7 H7 0.9500 . ?
C8 C9 1.408(9) . ?
C8 H8 0.9500 . ?
C9 C10 1.384(10) . ?
C9 C18 1.446(8) . ?
C10 C11 1.393(10) . ?
C10 H10 0.9500 . ?
C11 C12 1.421(10) . ?
C11 C16 1.438(8) . ?
C12 C13 1.342(11) . ?
C12 H12 0.9500 . ?
C13 C14 1.417(9) . ?
C13 H13 0.9500 . ?
C14 C15 1.382(9) . ?
C14 H14 0.9500 . ?
C15 C16 1.445(9) . ?
C16 C17 1.400(9) . ?
C17 C18 1.410(9) . ?
C17 H17 0.9500 . ?
C19 C20 1.549(8) . ?
C21 C22 1.549(8) . ?
C23 C24 1.369(9) . ?
C23 C36 1.447(9) . ?
C24 C25 1.422(9) . ?
C24 H24 0.9500 . ?
C25 C26 1.346(10) . ?
C25 H25 0.9500 . ?
C26 C27 1.424(10) . ?
C26 H26 0.9500 . ?
C27 C28 1.390(10) . ?
C27 C36 1.450(8) . ?
C28 C29 1.378(9) . ?
C28 H28 0.9500 . ?
C29 C30 1.423(9) . ?
C29 C34 1.451(8) . ?
C30 C31 1.346(10) . ?
C30 H30 0.9500 . ?
C31 C32 1.432(9) . ?
C31 H31 0.9500 . ?
C32 C33 1.376(9) . ?
C32 H32 0.9500 . ?
C33 C34 1.438(9) . ?
C34 C35 1.407(9) . ?
C35 C36 1.399(8) . ?
C35 H35 0.9500 . ?
C37 C38 1.522(15) . ?
C37 H37A 0.9900 . ?
C37 H37B 0.9900 . ?
C38 H38A 0.9800 . ?
C38 H38B 0.9800 . ?
C38 H38C 0.9800 . ?
C39 C40 1.421(15) . ?
C39 H39A 0.9900 . ?
C39 H39B 0.9900 . ?
C40 C39' 1.41(3) . ?
C40 H40A 0.9800 . ?
C40 H40B 0.9800 . ?
C40 H40C 0.9800 . ?
C40 H40D 0.9800 . ?
C40 H40E 0.9800 . ?
C40 H40F 0.9800 . ?
C41 C42 1.521(15) . ?
C41 H41A 0.9900 . ?
C41 H41B 0.9900 . ?
C42 H42A 0.9800 . ?
C42 H42B 0.9800 . ?
C42 H42C 0.9800 . ?
C37' C38' 1.51(3) . ?
C37' H37C 0.9900 . ?
C37' H37D 0.9900 . ?
C38' H38D 0.9800 . ?
C38' H38E 0.9800 . ?
C38' H38F 0.9800 . ?
C39' H39C 0.9900 . ?
C39' H39D 0.9900 . ?
C41' C42' 1.59(3) . ?
C41' H41C 0.9900 . ?
C41' H41D 0.9900 . ?
C42' H42D 0.9800 . ?
C42' H42E 0.9800 . ?
C42' H42F 0.9800 . ?
C43 C44 1.524(10) . ?
C43 H43A 0.9900 . ?
C43 H43B 0.9900 . ?
C44 H44A 0.9800 . ?
C44 H44B 0.9800 . ?
C44 H44C 0.9800 . ?
C45 C46 1.525(9) . ?
C45 H45A 0.9900 . ?
C45 H45B 0.9900 . ?
C46 H46A 0.9800 . ?
C46 H46B 0.9800 . ?
C46 H46C 0.9800 . ?
C47 C48 1.530(9) . ?
C47 H47A 0.9900 . ?
C47 H47B 0.9900 . ?
C48 H48A 0.9800 . ?
C48 H48B 0.9800 . ?
C48 H48C 0.9800 . ?
C49 C50 1.526(8) . ?
C49 H49A 0.9900 . ?
C49 H49B 0.9900 . ?
C50 H50A 0.9800 . ?
C50 H50B 0.9800 . ?
C50 H50C 0.9800 . ?
C51 C52 1.517(9) . ?
C51 H51A 0.9900 . ?
C51 H51B 0.9900 . ?
C52 H52A 0.9800 . ?
C52 H52B 0.9800 . ?
C52 H52C 0.9800 . ?
C53 C54 1.505(10) . ?
C53 H53A 0.9900 . ?
C53 H53B 0.9900 . ?
C54 H54A 0.9800 . ?
C54 H54B 0.9800 . ?
C54 H54C 0.9800 . ?
C55 C56 1.524(10) . ?
C55 H55A 0.9900 . ?
C55 H55B 0.9900 . ?
C56 H56A 0.9800 . ?
C56 H56B 0.9800 . ?
C56 H56C 0.9800 . ?
C57 C58 1.519(9) . ?
C57 H57A 0.9900 . ?
C57 H57B 0.9900 . ?
C58 H58A 0.9800 . ?
C58 H58B 0.9800 . ?
C58 H58C 0.9800 . ?
C59 C60 1.512(9) . ?
C59 H59A 0.9900 . ?
C59 H59B 0.9900 . ?
C60 H60A 0.9800 . ?
C60 H60B 0.9800 . ?
C60 H60C 0.9800 . ?
C61 C62 1.535(9) . ?
C61 H61A 0.9900 . ?
C61 H61B 0.9900 . ?
C62 H62A 0.9800 . ?
C62 H62B 0.9800 . ?
C62 H62C 0.9800 . ?
C63 C64 1.521(9) . ?
C63 H63A 0.9900 . ?
C63 H63B 0.9900 . ?
C64 H64A 0.9800 . ?
C64 H64B 0.9800 . ?
C64 H64C 0.9800 . ?
C65 C66 1.525(10) . ?
C65 H65A 0.9900 . ?
C65 H65B 0.9900 . ?
C66 H66A 0.9800 . ?
C66 H66B 0.9800 . ?
C66 H66C 0.9800 . ?
C67 C68 1.528(9) . ?
C67 H67A 0.9900 . ?
C67 H67B 0.9900 . ?
C68 H68A 0.9800 . ?
C68 H68B 0.9800 . ?
C68 H68C 0.9800 . ?
C69 C70 1.533(9) . ?
C69 H69A 0.9900 . ?
C69 H69B 0.9900 . ?
C70 H70A 0.9800 . ?
C70 H70B 0.9800 . ?
C70 H70C 0.9800 . ?
C71 C72 1.531(9) . ?
C71 H71A 0.9900 . ?
C71 H71B 0.9900 . ?
C72 H72A 0.9800 . ?
C72 H72B 0.9800 . ?
C72 H72C 0.9800 . ?
C73 C74 1.506(12) . ?
C73 H73A 0.9900 . ?
C73 H73B 0.9900 . ?
C74 C73' 1.41(3) . ?
C74 H74A 0.9800 . ?
C74 H74B 0.9800 . ?
C74 H74C 0.9800 . ?
C74 H74D 0.9800 . ?
C74 H74E 0.9800 . ?
C74 H74F 0.9800 . ?
C75 C76 1.426(14) . ?
C75 C76' 1.72(3) . ?
C75 H75A 0.9900 . ?
C75 H75B 0.9900 . ?
C75 H75C 0.9900 . ?
C75 H75D 0.9900 . ?
C76 H76A 0.9800 . ?
C76 H76B 0.9800 . ?
C76 H76C 0.9800 . ?
C77 C78 1.511(13) . ?
C77 H77A 0.9900 . ?
C77 H77B 0.9900 . ?
C78 H78A 0.9800 . ?
C78 H78B 0.9800 . ?
C78 H78C 0.9800 . ?
C73' H73C 0.9900 . ?
C73' H73D 0.9900 . ?
C76' H76D 0.9800 . ?
C76' H76E 0.9800 . ?
C76' H76F 0.9800 . ?
C77' C78' 1.51(5) . ?
C77' H77C 0.9900 . ?
C77' H77D 0.9900 . ?
C78' H78D 0.9800 . ?
C78' H78E 0.9800 . ?
C78' H78F 0.9800 . ?
C79 C80 1.519(10) . ?
C79 H79A 0.9900 . ?
C79 H79B 0.9900 . ?
C80 H80A 0.9800 . ?
C80 H80B 0.9800 . ?
C80 H80C 0.9800 . ?
C81 C82 1.526(9) . ?
C81 H81A 0.9900 . ?
C81 H81B 0.9900 . ?
C82 H82A 0.9800 . ?
C82 H82B 0.9800 . ?
C82 H82C 0.9800 . ?
C83 C84 1.529(9) . ?
C83 H83A 0.9900 . ?
C83 H83B 0.9900 . ?
C84 H84A 0.9800 . ?
C84 H84B 0.9800 . ?
C84 H84C 0.9800 . ?
O9 C86 1.299(11) . ?
C85 C86 1.558(14) . ?
C85 H85A 0.9800 . ?
C85 H85B 0.9800 . ?
C85 H85C 0.9800 . ?
C86 O9' 1.421(11) . ?
C86 C87 1.462(13) . ?
C86 C85' 1.509(14) . ?
C86 C87' 1.516(13) . ?
C87 H87A 0.9800 . ?
C87 H87B 0.9800 . ?
C87 H87C 0.9800 . ?
O10 C89 1.287(11) . ?
C88 C89 1.530(13) . ?
C88 H88A 0.9800 . ?
C88 H88B 0.9800 . ?
C88 H88C 0.9800 . ?
C89 O10' 1.382(10) . ?
C89 C90 1.458(13) . ?
C89 C90' 1.555(13) . ?
C89 C88' 1.570(13) . ?
C90 H90A 0.9800 . ?
C90 H90B 0.9800 . ?
C90 H90C 0.9800 . ?
C85' H85D 0.9800 . ?
C85' H85E 0.9800 . ?
C85' H85F 0.9800 . ?
C87' H87D 0.9800 . ?
C87' H87E 0.9800 . ?
C87' H87F 0.9800 . ?
C88' H88D 0.9800 . ?
C88' H88E 0.9800 . ?
C88' H88F 0.9800 . ?
C90' H90D 0.9800 . ?
C90' H90E 0.9800 . ?
C90' H90F 0.9800 . ?
